data_1547273
loop_
_publ_author_name
'Fatimah Ali Al-Zahrani'
'Muhammad Nadeem Arshad'
'Abdullah M. Asiri'
'Tariq Mahmood'
'Mazhar Amjad Gilani'
'Reda M. El-shishtawy'

_publ_section_title
;
 Synthesis and structural properties of
 2-((10-alkyl-10H-phenothiazin-3-yl)methylene)malononitrile derivatives; a
 combined experimental and theoretical insight
;
_journal_name_full 'Chemistry Central Journal'
_journal_page_first 13
_journal_paper_doi 10.1186/s13065-016-0158-z
_journal_volume 10
_journal_year 2016
_chemical_formula_moiety 'C24 H25 N3 S'
_chemical_formula_sum 'C24 H25 N3 S'
_chemical_formula_weight 387.53
_chemical_name_common
;
2-(10-Octyl-10<i>H</i>-phenothiazin-3-ylmethylene)-malononitrile
;
_chemical_name_systematic
;
2-(10-Octyl-10<i>H</i>-phenothiazin-3-ylmethylene)-malononitrile
;
_space_group_IT_number 2
_symmetry_cell_setting triclinic
_symmetry_space_group_name_Hall '-P 1'
_symmetry_space_group_name_H-M 'P -1'
_atom_sites_solution_hydrogens geom
_atom_sites_solution_primary direct
_atom_sites_solution_secondary difmap
_cell_angle_alpha 106.027(4)
_cell_angle_beta 110.499(4)
_cell_angle_gamma 96.744(4)
_cell_formula_units_Z 8
_cell_length_a 16.4823(7)
_cell_length_b 16.9423(8)
_cell_length_c 17.6368(7)
_cell_measurement_reflns_used 6760
_cell_measurement_temperature 296(2)
_cell_measurement_theta_max 29.4470
_cell_measurement_theta_min 2.8458
_cell_volume 4306.6(4)
_computing_cell_refinement 'CrysAlis PRO (Agilent, 2012)'
_computing_data_collection 'CrysAlis PRO (Agilent, 2012)'
_computing_data_reduction 'CrysAlis PRO (Agilent, 2012)'
_computing_structure_refinement 'SHELXL-97 (Sheldrick, 1997)'
_computing_structure_solution 'SHELXS-97 (Sheldrick, 1990)'
_diffrn_ambient_temperature 296(2)
_diffrn_measured_fraction_theta_full 0.998
_diffrn_measured_fraction_theta_max 0.869
_diffrn_measurement_device_type 'SuperNova, Dual, Cu at zero, Atlas, CCD'
_diffrn_measurement_method '\w scans'
_diffrn_radiation_monochromator graphite
_diffrn_radiation_source 'fine-focus sealed tube'
_diffrn_radiation_type MoK\a
_diffrn_radiation_wavelength 0.71073
_diffrn_reflns_av_R_equivalents 0.0574
_diffrn_reflns_av_sigmaI/netI 0.1264
_diffrn_reflns_limit_h_max 22
_diffrn_reflns_limit_h_min -21
_diffrn_reflns_limit_k_max 23
_diffrn_reflns_limit_k_min -21
_diffrn_reflns_limit_l_max 24
_diffrn_reflns_limit_l_min -23
_diffrn_reflns_number 53398
_diffrn_reflns_theta_full 26.00
_diffrn_reflns_theta_max 29.51
_diffrn_reflns_theta_min 2.85
_diffrn_standards_interval_count .
_diffrn_standards_interval_time .
_diffrn_standards_number 0
_exptl_absorpt_coefficient_mu 0.164
_exptl_absorpt_correction_T_max 1.00000
_exptl_absorpt_correction_T_min 0.76766
_exptl_absorpt_correction_type multi-scan
_exptl_absorpt_process_details
; 
CrysAlisPro, Agilent Technologies,
Version 1.171.36.20 (release 27-06-2012 CrysAlis171 .NET)
(compiled Jul 11 2012,15:38:31)
Empirical absorption correction using spherical harmonics,
 implemented in SCALE3 ABSPACK scaling algorithm.
;
_exptl_crystal_colour red
_exptl_crystal_density_diffrn 1.195
_exptl_crystal_density_method 'not measured'
_exptl_crystal_description needle
_exptl_crystal_F_000 1648
_exptl_crystal_size_max 0.41
_exptl_crystal_size_mid 0.13
_exptl_crystal_size_min 0.11
_refine_diff_density_max 0.362
_refine_diff_density_min -0.291
_refine_diff_density_rms 0.042
_refine_ls_extinction_method none
_refine_ls_goodness_of_fit_ref 1.013
_refine_ls_hydrogen_treatment mixed
_refine_ls_matrix_type full
_refine_ls_number_parameters 1013
_refine_ls_number_reflns 20881
_refine_ls_number_restraints 0
_refine_ls_restrained_S_all 1.013
_refine_ls_R_factor_all 0.2263
_refine_ls_R_factor_gt 0.0752
_refine_ls_shift/su_max 0.000
_refine_ls_shift/su_mean 0.000
_refine_ls_structure_factor_coef Fsqd
_refine_ls_weighting_details 'calc w=1/[\s^2^(Fo^2^)+(0.0568P)^2^+0.5537P] where P=(Fo^2^+2Fc^2^)/3'
_refine_ls_weighting_scheme calc
_refine_ls_wR_factor_gt 0.1474
_refine_ls_wR_factor_ref 0.2185
_reflns_number_gt 7662
_reflns_number_total 20881
_reflns_threshold_expression >2sigma(I)
_cod_data_source_file Chem-Cent-J-2016-10-13-2.cif
_cod_data_source_block 2
_cod_depositor_comments
;
 Correcting the values of the _chemical_name_systematic and
 _chemical_name_common data items by replacing the '<i/>' substring
 with the '</i>' substring after consulting the original publication.

 Antanas Vaitkus,
 2018-10-12

The following automatic conversions were performed:

'_symmetry_cell_setting' value 'Triclinic' changed to 'triclinic'
according to the built-in table from CIF Core dictionary named
'cif_core.dic' version 2.4.1 from 2010-06-29.

Automatic conversion script
Id: cif_fix_values 5376 2017-05-30 11:51:03Z andrius 
;
_cod_original_cell_volume 4306.6(3)
_cod_database_code 1547273

loop_
_symmetry_equiv_pos_as_xyz
'x, y, z'
'-x, -y, -z'

loop_
_atom_site_label
_atom_site_type_symbol
_atom_site_fract_x
_atom_site_fract_y
_atom_site_fract_z
_atom_site_U_iso_or_equiv
_atom_site_adp_type
_atom_site_occupancy
_atom_site_symmetry_multiplicity
_atom_site_calc_flag
_atom_site_refinement_flags
_atom_site_disorder_assembly
_atom_site_disorder_group
S1 S 0.92913(6) 0.61670(6) 0.45526(6) 0.0621(3) Uani 1 1 d . . .
S2 S 0.73263(6) 0.68495(6) 0.29021(6) 0.0673(3) Uani 1 1 d . . .
S3 S 0.37269(7) 0.55180(6) -0.11393(6) 0.0717(3) Uani 1 1 d . . .
S4 S 1.14739(7) 0.59195(6) 0.66817(6) 0.0706(3) Uani 1 1 d . . .
N1 N 0.79841(17) 0.70427(17) 0.51136(15) 0.0511(7) Uani 1 1 d . . .
N2 N 0.6993(3) 0.3925(3) 0.6903(3) 0.1221(15) Uani 1 1 d . . .
N3 N 0.9007(3) 0.2537(3) 0.6845(4) 0.1494(19) Uani 1 1 d . . .
N4 N 0.54467(19) 0.70523(19) 0.24703(17) 0.0631(8) Uani 1 1 d . . .
N5 N 0.4340(3) 0.3936(3) 0.4162(4) 0.163(2) Uani 1 1 d . . .
N6 N 0.6524(3) 0.2732(3) 0.4510(3) 0.1095(13) Uani 1 1 d . . .
N7 N 0.27154(19) 0.66558(19) -0.03090(17) 0.0620(8) Uani 1 1 d . . .
N8 N 0.2075(3) 0.3918(3) 0.1913(3) 0.1180(14) Uani 1 1 d . . .
N9 N 0.4092(3) 0.2543(3) 0.1973(3) 0.1216(15) Uani 1 1 d . . .
N10 N 1.02869(19) 0.69277(18) 0.73546(16) 0.0601(7) Uani 1 1 d . . .
N11 N 0.9316(4) 0.3951(4) 0.9226(4) 0.188(3) Uani 1 1 d . . .
N12 N 1.1497(3) 0.2762(3) 0.9607(2) 0.1016(13) Uani 1 1 d . . .
C1 C 0.8757(2) 0.59019(19) 0.51833(17) 0.0463(8) Uani 1 1 d . . .
C2 C 0.8105(2) 0.6322(2) 0.53263(17) 0.0464(8) Uani 1 1 d . . .
C3 C 0.7586(2) 0.5964(2) 0.56825(19) 0.0536(8) Uani 1 1 d . . .
H3 H 0.7130 0.6206 0.5759 0.064 Uiso 1 1 calc R . .
C4 C 0.7724(2) 0.5274(2) 0.59225(19) 0.0550(9) Uani 1 1 d . . .
H4 H 0.7357 0.5055 0.6150 0.066 Uiso 1 1 calc R . .
C5 C 0.8411(2) 0.4893(2) 0.58315(18) 0.0508(8) Uani 1 1 d . . .
C6 C 0.8914(2) 0.5229(2) 0.54533(18) 0.0493(8) Uani 1 1 d . . .
H6 H 0.9373 0.4988 0.5382 0.059 Uiso 1 1 calc R . .
C7 C 0.9333(2) 0.7250(2) 0.4835(2) 0.0578(9) Uani 1 1 d . . .
C8 C 0.9988(3) 0.7769(3) 0.4755(2) 0.0793(11) Uani 1 1 d . . .
H8 H 1.0429 0.7547 0.4620 0.095 Uiso 1 1 calc R . .
C9 C 0.9999(3) 0.8607(3) 0.4871(3) 0.0994(14) Uani 1 1 d . . .
H9 H 1.0434 0.8949 0.4804 0.119 Uiso 1 1 calc R . .
C10 C 0.9354(3) 0.8926(3) 0.5088(3) 0.0884(13) Uani 1 1 d . . .
H10 H 0.9354 0.9492 0.5169 0.106 Uiso 1 1 calc R . .
C11 C 0.8705(3) 0.8424(2) 0.5187(2) 0.0706(10) Uani 1 1 d . . .
H11 H 0.8282 0.8660 0.5347 0.085 Uiso 1 1 calc R . .
C12 C 0.8674(2) 0.7571(2) 0.50506(18) 0.0531(8) Uani 1 1 d . . .
C13 C 0.8646(2) 0.4194(2) 0.6095(2) 0.0615(9) Uani 1 1 d . . .
H13 H 0.9120 0.4026 0.5981 0.074 Uiso 1 1 calc R . .
C14 C 0.8307(3) 0.3731(2) 0.6481(2) 0.0672(10) Uani 1 1 d . . .
C15 C 0.7571(3) 0.3847(3) 0.6708(3) 0.0815(12) Uani 1 1 d . . .
C16 C 0.8694(3) 0.3066(3) 0.6686(3) 0.0952(14) Uani 1 1 d . . .
C17 C 0.7193(2) 0.7360(2) 0.51313(19) 0.0564(9) Uani 1 1 d . . .
H17A H 0.6689 0.6879 0.4900 0.068 Uiso 1 1 calc R . .
H17B H 0.7062 0.7690 0.4751 0.068 Uiso 1 1 calc R . .
C18 C 0.7274(2) 0.7902(2) 0.60136(19) 0.0586(9) Uani 1 1 d . . .
H18A H 0.7347 0.7562 0.6383 0.070 Uiso 1 1 calc R . .
H18B H 0.7802 0.8362 0.6270 0.070 Uiso 1 1 calc R . .
C19 C 0.6469(2) 0.8262(2) 0.59666(19) 0.0602(9) Uani 1 1 d . . .
H19A H 0.6421 0.8630 0.5627 0.072 Uiso 1 1 calc R . .
H19B H 0.5938 0.7802 0.5671 0.072 Uiso 1 1 calc R . .
C20 C 0.6497(2) 0.8751(2) 0.6832(2) 0.0671(10) Uani 1 1 d . . .
H20A H 0.6566 0.8383 0.7173 0.081 Uiso 1 1 calc R . .
H20B H 0.7025 0.9215 0.7118 0.081 Uiso 1 1 calc R . .
C22 C 0.5732(3) 0.9561(3) 0.7703(2) 0.0918(13) Uani 1 1 d . . .
H22A H 0.5832 0.9183 0.8034 0.110 Uiso 1 1 calc R . .
H22B H 0.6244 1.0041 0.7994 0.110 Uiso 1 1 calc R . .
C23 C 0.4943(4) 0.9871(4) 0.7735(3) 0.1226(18) Uani 1 1 d . . .
H23A H 0.4862 1.0273 0.7431 0.147 Uiso 1 1 calc R . .
H23B H 0.4426 0.9397 0.7420 0.147 Uiso 1 1 calc R . .
C24 C 0.4955(4) 1.0275(4) 0.8588(3) 0.148(2) Uani 1 1 d . . .
H24A H 0.5003 0.9877 0.8889 0.222 Uiso 1 1 calc R . .
H24B H 0.4414 1.0459 0.8528 0.222 Uiso 1 1 calc R . .
H24C H 0.5457 1.0753 0.8908 0.222 Uiso 1 1 calc R . .
C25 C 0.6453(2) 0.6190(2) 0.29568(18) 0.0512(8) Uani 1 1 d . . .
C26 C 0.5621(2) 0.6398(2) 0.27865(19) 0.0551(9) Uani 1 1 d . . .
C27 C 0.4997(2) 0.5924(2) 0.2955(2) 0.0606(9) Uani 1 1 d . . .
H27 H 0.4439 0.6045 0.2842 0.073 Uiso 1 1 calc R . .
C28 C 0.5176(2) 0.5291(2) 0.3279(2) 0.0607(9) Uani 1 1 d . . .
H28 H 0.4749 0.5005 0.3404 0.073 Uiso 1 1 calc R . .
C29 C 0.5998(2) 0.5063(2) 0.34262(19) 0.0539(8) Uani 1 1 d . . .
C30 C 0.6617(2) 0.5526(2) 0.32452(18) 0.0532(8) Uani 1 1 d . . .
H30 H 0.7160 0.5382 0.3322 0.064 Uiso 1 1 calc R . .
C31 C 0.6694(3) 0.7129(2) 0.2029(2) 0.0613(9) Uani 1 1 d . . .
C32 C 0.7078(3) 0.7311(2) 0.1497(2) 0.0774(11) Uani 1 1 d . . .
H32 H 0.7654 0.7250 0.1586 0.093 Uiso 1 1 calc R . .
C33 C 0.6616(4) 0.7582(3) 0.0834(3) 0.0887(13) Uani 1 1 d . . .
H33 H 0.6888 0.7731 0.0496 0.106 Uiso 1 1 calc R . .
C34 C 0.5752(3) 0.7629(3) 0.0684(2) 0.0857(13) Uani 1 1 d . . .
H34 H 0.5432 0.7797 0.0230 0.103 Uiso 1 1 calc R . .
C35 C 0.5352(3) 0.7434(2) 0.1192(2) 0.0746(11) Uani 1 1 d . . .
H35 H 0.4760 0.7457 0.1071 0.090 Uiso 1 1 calc R . .
C36 C 0.5827(3) 0.7200(2) 0.1895(2) 0.0606(9) Uani 1 1 d . . .
C37 C 0.6243(2) 0.4399(2) 0.37444(19) 0.0589(9) Uani 1 1 d . . .
H37 H 0.6793 0.4305 0.3761 0.071 Uiso 1 1 calc R . .
C38 C 0.5822(2) 0.3880(2) 0.4027(2) 0.0645(10) Uani 1 1 d . . .
C39 C 0.4996(3) 0.3917(3) 0.4094(3) 0.0923(13) Uani 1 1 d . . .
C40 C 0.6215(3) 0.3240(3) 0.4300(3) 0.0767(11) Uani 1 1 d . . .
C41 C 0.4700(2) 0.7420(2) 0.2525(2) 0.0704(10) Uani 1 1 d . . .
H41A H 0.4156 0.6975 0.2235 0.085 Uiso 1 1 calc R . .
H41B H 0.4635 0.7823 0.2222 0.085 Uiso 1 1 calc R . .
C42 C 0.4806(2) 0.7860(2) 0.3436(2) 0.0685(10) Uani 1 1 d . . .
H42A H 0.5370 0.8279 0.3743 0.082 Uiso 1 1 calc R . .
H42B H 0.4819 0.7450 0.3728 0.082 Uiso 1 1 calc R . .
C43 C 0.4054(2) 0.8288(2) 0.3458(2) 0.0704(10) Uani 1 1 d . . .
H43A H 0.4052 0.8702 0.3171 0.084 Uiso 1 1 calc R . .
H43B H 0.3493 0.7868 0.3134 0.084 Uiso 1 1 calc R . .
C44 C 0.4105(3) 0.8725(2) 0.4347(2) 0.0740(11) Uani 1 1 d . . .
H44A H 0.4102 0.8309 0.4630 0.089 Uiso 1 1 calc R . .
H44B H 0.4671 0.9139 0.4673 0.089 Uiso 1 1 calc R . .
C45 C 0.3371(3) 0.9164(3) 0.4386(2) 0.0818(12) Uani 1 1 d . . .
H45A H 0.3381 0.9587 0.4113 0.098 Uiso 1 1 calc R . .
H45B H 0.2804 0.8752 0.4052 0.098 Uiso 1 1 calc R . .
C46 C 0.3417(3) 0.9585(3) 0.5273(2) 0.0828(12) Uani 1 1 d . . .
H46A H 0.3408 0.9159 0.5544 0.099 Uiso 1 1 calc R . .
H46B H 0.3986 0.9993 0.5606 0.099 Uiso 1 1 calc R . .
C47 C 0.2702(3) 1.0025(3) 0.5333(3) 0.1105(16) Uani 1 1 d . . .
H47A H 0.2134 0.9612 0.5021 0.133 Uiso 1 1 calc R . .
H47B H 0.2695 1.0435 0.5041 0.133 Uiso 1 1 calc R . .
C48 C 0.2772(3) 1.0472(3) 0.6219(3) 0.1122(16) Uani 1 1 d . . .
H48A H 0.2799 1.0080 0.6525 0.168 Uiso 1 1 calc R . .
H48B H 0.2258 1.0700 0.6183 0.168 Uiso 1 1 calc R . .
H48C H 0.3301 1.0922 0.6520 0.168 Uiso 1 1 calc R . .
C49 C 0.3469(2) 0.5498(2) -0.02594(18) 0.0549(9) Uani 1 1 d . . .
C049 C 0.5713(3) 0.9107(3) 0.6835(2) 0.0817(12) Uani 1 1 d . . .
H04A H 0.5181 0.8649 0.6526 0.098 Uiso 1 1 calc R . .
H04B H 0.5660 0.9497 0.6517 0.098 Uiso 1 1 calc R . .
C50 C 0.2934(2) 0.6014(2) 0.0003(2) 0.0580(9) Uani 1 1 d . . .
C51 C 0.2633(2) 0.5837(2) 0.0606(2) 0.0652(10) Uani 1 1 d . . .
H51 H 0.2276 0.6160 0.0791 0.078 Uiso 1 1 calc R . .
C52 C 0.2845(2) 0.5211(2) 0.0930(2) 0.0667(10) Uani 1 1 d . . .
H52 H 0.2613 0.5106 0.1314 0.080 Uiso 1 1 calc R . .
C53 C 0.3404(2) 0.4722(2) 0.0698(2) 0.0597(9) Uani 1 1 d . . .
C54 C 0.3713(2) 0.4899(2) 0.0103(2) 0.0605(9) Uani 1 1 d . . .
H54 H 0.4100 0.4598 -0.0053 0.073 Uiso 1 1 calc R . .
C55 C 0.3665(2) 0.6546(2) -0.1121(2) 0.0631(10) Uani 1 1 d . . .
C56 C 0.4093(3) 0.6893(3) -0.1541(2) 0.0776(11) Uani 1 1 d . . .
H56 H 0.4422 0.6586 -0.1791 0.093 Uiso 1 1 calc R . .
C57 C 0.4048(3) 0.7674(3) -0.1601(3) 0.0966(14) Uani 1 1 d . . .
H57 H 0.4337 0.7898 -0.1890 0.116 Uiso 1 1 calc R . .
C58 C 0.3564(3) 0.8121(3) -0.1223(3) 0.0996(14) Uani 1 1 d . . .
H58 H 0.3520 0.8651 -0.1263 0.120 Uiso 1 1 calc R . .
C59 C 0.3148(3) 0.7798(3) -0.0788(2) 0.0800(11) Uani 1 1 d . . .
H59 H 0.2842 0.8123 -0.0522 0.096 Uiso 1 1 calc R . .
C60 C 0.3170(2) 0.6998(2) -0.0734(2) 0.0621(10) Uani 1 1 d . . .
C61 C 0.3674(2) 0.4061(2) 0.1023(2) 0.0671(10) Uani 1 1 d . . .
H61 H 0.4138 0.3872 0.0902 0.080 Uiso 1 1 calc R . .
C62 C 0.3364(3) 0.3670(2) 0.1473(2) 0.0673(10) Uani 1 1 d . . .
C63 C 0.2642(3) 0.3821(3) 0.1713(3) 0.0802(12) Uani 1 1 d . . .
C64 C 0.3769(3) 0.3040(3) 0.1741(3) 0.0854(13) Uani 1 1 d . . .
C65 C 0.2033(2) 0.7059(2) -0.0125(2) 0.0682(10) Uani 1 1 d . . .
H65A H 0.1573 0.6626 -0.0152 0.082 Uiso 1 1 calc R . .
H65B H 0.1761 0.7282 -0.0579 0.082 Uiso 1 1 calc R . .
C66 C 0.2345(2) 0.7769(2) 0.0734(2) 0.0704(10) Uani 1 1 d . . .
H66A H 0.2805 0.8211 0.0775 0.084 Uiso 1 1 calc R . .
H66B H 0.2598 0.7554 0.1199 0.084 Uiso 1 1 calc R . .
C67 C 0.1564(3) 0.8133(2) 0.0821(2) 0.0801(11) Uani 1 1 d . . .
H67A H 0.1393 0.8435 0.0418 0.096 Uiso 1 1 calc R . .
H67B H 0.1063 0.7666 0.0649 0.096 Uiso 1 1 calc R . .
C68 C 0.1719(3) 0.8710(3) 0.1684(3) 0.0988(14) Uani 1 1 d . . .
H68A H 0.2170 0.9214 0.1833 0.119 Uiso 1 1 calc R . .
H68B H 0.1950 0.8436 0.2103 0.119 Uiso 1 1 calc R . .
C69 C 0.0868(3) 0.8974(3) 0.1746(3) 0.1200(19) Uani 1 1 d . . .
H69A H 0.0644 0.9252 0.1329 0.144 Uiso 1 1 calc R . .
H69B H 0.0417 0.8466 0.1583 0.144 Uiso 1 1 calc R . .
C70 C 0.0975(4) 0.9514(4) 0.2559(3) 0.145(2) Uani 1 1 d . . .
H70A H 0.1416 1.0030 0.2720 0.174 Uiso 1 1 calc R . .
H70B H 0.1205 0.9243 0.2980 0.174 Uiso 1 1 calc R . .
C71 C 0.0123(4) 0.9744(4) 0.2593(3) 0.133(2) Uani 1 1 d . . .
H71A H 0.0286 1.0216 0.3120 0.159 Uiso 1 1 calc R . .
H71B H -0.0141 0.9943 0.2118 0.159 Uiso 1 1 calc R . .
C72 C -0.0576(4) 0.9080(4) 0.2557(4) 0.159(2) Uani 1 1 d . . .
H72A H -0.0850 0.8669 0.1987 0.239 Uiso 1 1 calc R . .
H72B H -0.1019 0.9333 0.2699 0.239 Uiso 1 1 calc R . .
H72C H -0.0310 0.8809 0.2962 0.239 Uiso 1 1 calc R . .
C73 C 1.1041(2) 0.5774(2) 0.74256(19) 0.0544(9) Uani 1 1 d . . .
C74 C 1.0431(2) 0.6229(2) 0.76026(19) 0.0543(9) Uani 1 1 d . . .
C75 C 0.9971(2) 0.5945(2) 0.8052(2) 0.0644(10) Uani 1 1 d . . .
H75 H 0.9535 0.6209 0.8150 0.077 Uiso 1 1 calc R . .
C76 C 1.0145(2) 0.5294(2) 0.8349(2) 0.0648(10) Uani 1 1 d . . .
H76 H 0.9821 0.5122 0.8638 0.078 Uiso 1 1 calc R . .
C77 C 1.0805(2) 0.4878(2) 0.8229(2) 0.0581(9) Uani 1 1 d . . .
C78 C 1.1238(2) 0.5141(2) 0.77549(19) 0.0594(9) Uani 1 1 d . . .
H78 H 1.1675 0.4878 0.7659 0.071 Uiso 1 1 calc R . .
C79 C 1.1477(3) 0.6982(2) 0.6829(2) 0.0676(10) Uani 1 1 d . . .
C80 C 1.2057(3) 0.7428(3) 0.6604(3) 0.0918(13) Uani 1 1 d . . .
H80 H 1.2451 0.7164 0.6419 0.110 Uiso 1 1 calc R . .
C81 C 1.2068(4) 0.8250(4) 0.6646(3) 0.1158(17) Uani 1 1 d . . .
H81 H 1.2449 0.8537 0.6473 0.139 Uiso 1 1 calc R . .
C82 C 1.1503(4) 0.8637(3) 0.6948(3) 0.1129(17) Uani 1 1 d . . .
H82 H 1.1508 0.9198 0.6991 0.135 Uiso 1 1 calc R . .
C83 C 1.0926(3) 0.8209(3) 0.7191(3) 0.0867(12) Uani 1 1 d . . .
H83 H 1.0553 0.8486 0.7400 0.104 Uiso 1 1 calc R . .
C84 C 1.0896(3) 0.7367(2) 0.7126(2) 0.0662(10) Uani 1 1 d . . .
C85 C 1.1083(2) 0.4241(2) 0.8584(2) 0.0640(10) Uani 1 1 d . . .
H85 H 1.1586 0.4090 0.8520 0.077 Uiso 1 1 calc R . .
C86 C 1.0742(3) 0.3822(2) 0.8997(2) 0.0694(10) Uani 1 1 d . . .
C87 C 0.9957(4) 0.3909(3) 0.9129(4) 0.1094(16) Uani 1 1 d . . .
C88 C 1.1165(3) 0.3230(3) 0.9332(3) 0.0761(12) Uani 1 1 d . . .
C89 C 0.9560(2) 0.7299(2) 0.7467(2) 0.0680(10) Uani 1 1 d . . .
H89A H 0.9056 0.6843 0.7320 0.082 Uiso 1 1 calc R . .
H89B H 0.9376 0.7595 0.7060 0.082 Uiso 1 1 calc R . .
C90 C 0.9770(2) 0.7906(2) 0.8357(2) 0.0713(11) Uani 1 1 d . . .
H90A H 1.0277 0.8363 0.8516 0.086 Uiso 1 1 calc R . .
H90B H 0.9931 0.7612 0.8769 0.086 Uiso 1 1 calc R . .
C91 C 0.8984(2) 0.8271(2) 0.8400(2) 0.0711(10) Uani 1 1 d . . .
H91A H 0.8883 0.8628 0.8047 0.085 Uiso 1 1 calc R . .
H91B H 0.8458 0.7810 0.8149 0.085 Uiso 1 1 calc R . .
C92 C 0.9078(3) 0.8773(2) 0.9273(2) 0.0801(12) Uani 1 1 d . . .
H92A H 0.9600 0.9239 0.9522 0.096 Uiso 1 1 calc R . .
H92B H 0.9187 0.8419 0.9629 0.096 Uiso 1 1 calc R . .
C93 C 0.8299(3) 0.9126(3) 0.9319(3) 0.0967(14) Uani 1 1 d . . .
H93A H 0.8187 0.9476 0.8959 0.116 Uiso 1 1 calc R . .
H93B H 0.7779 0.8659 0.9073 0.116 Uiso 1 1 calc R . .
C94 C 0.8382(4) 0.9634(4) 1.0184(3) 0.139(2) Uani 1 1 d . . .
H94A H 0.8903 1.0101 1.0431 0.167 Uiso 1 1 calc R . .
H94B H 0.8492 0.9284 1.0544 0.167 Uiso 1 1 calc R . .
C95 C 0.7596(5) 0.9994(5) 1.0233(4) 0.172(3) Uani 1 1 d . . .
H95A H 0.7831 1.0544 1.0684 0.206 Uiso 1 1 calc R . .
H95B H 0.7302 1.0089 0.9695 0.206 Uiso 1 1 calc R . .
C96 C 0.7013(6) 0.9586(6) 1.0368(8) 0.288(7) Uani 1 1 d . . .
H96A H 0.6882 0.8998 1.0034 0.433 Uiso 1 1 calc R . .
H96B H 0.6482 0.9792 1.0207 0.433 Uiso 1 1 calc R . .
H96C H 0.7227 0.9653 1.0969 0.433 Uiso 1 1 calc R . .

loop_
_atom_site_aniso_label
_atom_site_aniso_U_11
_atom_site_aniso_U_22
_atom_site_aniso_U_33
_atom_site_aniso_U_23
_atom_site_aniso_U_13
_atom_site_aniso_U_12
S1 0.0700(6) 0.0619(6) 0.0824(6) 0.0329(5) 0.0516(5) 0.0299(5)
S2 0.0571(6) 0.0751(7) 0.0750(6) 0.0295(5) 0.0297(5) 0.0156(5)
S3 0.0835(7) 0.0750(7) 0.0701(6) 0.0194(5) 0.0486(5) 0.0244(5)
S4 0.0805(7) 0.0728(7) 0.0820(6) 0.0313(5) 0.0524(5) 0.0288(5)
N1 0.0484(17) 0.0517(17) 0.0603(15) 0.0182(13) 0.0274(13) 0.0225(14)
N2 0.134(4) 0.114(3) 0.180(4) 0.062(3) 0.122(3) 0.038(3)
N3 0.166(5) 0.142(4) 0.232(5) 0.133(4) 0.117(4) 0.081(4)
N4 0.063(2) 0.070(2) 0.0647(17) 0.0253(15) 0.0297(15) 0.0277(16)
N5 0.129(4) 0.164(5) 0.310(7) 0.137(5) 0.162(5) 0.076(4)
N6 0.107(3) 0.105(3) 0.154(3) 0.078(3) 0.066(3) 0.038(3)
N7 0.0620(19) 0.064(2) 0.0653(17) 0.0166(15) 0.0350(15) 0.0177(16)
N8 0.129(4) 0.124(4) 0.160(4) 0.064(3) 0.108(3) 0.048(3)
N9 0.117(4) 0.129(4) 0.181(4) 0.097(3) 0.089(3) 0.052(3)
N10 0.0586(19) 0.0576(19) 0.0637(16) 0.0129(14) 0.0275(14) 0.0216(16)
N11 0.186(5) 0.210(6) 0.343(8) 0.191(6) 0.212(6) 0.115(5)
N12 0.102(3) 0.103(3) 0.115(3) 0.057(2) 0.047(2) 0.024(2)
C1 0.0442(19) 0.050(2) 0.0506(16) 0.0159(14) 0.0255(14) 0.0162(16)
C2 0.0427(19) 0.047(2) 0.0479(16) 0.0091(14) 0.0216(15) 0.0119(16)
C3 0.047(2) 0.054(2) 0.0651(19) 0.0133(16) 0.0321(16) 0.0171(17)
C4 0.055(2) 0.055(2) 0.0630(19) 0.0152(16) 0.0364(17) 0.0097(18)
C5 0.046(2) 0.056(2) 0.0581(18) 0.0198(16) 0.0284(16) 0.0141(17)
C6 0.0435(19) 0.055(2) 0.0616(18) 0.0211(16) 0.0308(16) 0.0202(16)
C7 0.056(2) 0.057(2) 0.071(2) 0.0265(17) 0.0318(18) 0.0185(18)
C8 0.080(3) 0.072(3) 0.116(3) 0.049(2) 0.059(2) 0.026(2)
C9 0.103(4) 0.072(3) 0.154(4) 0.057(3) 0.073(3) 0.021(3)
C10 0.107(4) 0.061(3) 0.117(3) 0.044(2) 0.056(3) 0.026(3)
C11 0.082(3) 0.059(3) 0.083(2) 0.0264(19) 0.042(2) 0.028(2)
C12 0.056(2) 0.051(2) 0.0542(18) 0.0183(15) 0.0236(16) 0.0154(18)
C13 0.056(2) 0.070(3) 0.074(2) 0.0311(19) 0.0367(18) 0.0206(19)
C14 0.070(3) 0.066(3) 0.081(2) 0.031(2) 0.042(2) 0.020(2)
C15 0.098(4) 0.069(3) 0.110(3) 0.041(2) 0.068(3) 0.024(3)
C16 0.100(4) 0.098(4) 0.135(4) 0.070(3) 0.073(3) 0.036(3)
C17 0.054(2) 0.059(2) 0.0609(19) 0.0160(16) 0.0267(16) 0.0285(17)
C18 0.058(2) 0.053(2) 0.0627(19) 0.0095(15) 0.0263(17) 0.0231(17)
C19 0.066(2) 0.057(2) 0.066(2) 0.0203(16) 0.0320(18) 0.0298(18)
C20 0.071(3) 0.066(2) 0.074(2) 0.0192(18) 0.0412(19) 0.029(2)
C22 0.110(4) 0.091(3) 0.091(3) 0.020(2) 0.060(3) 0.051(3)
C23 0.135(5) 0.143(5) 0.115(4) 0.033(3) 0.073(3) 0.079(4)
C24 0.177(6) 0.147(5) 0.158(5) 0.027(4) 0.119(4) 0.069(4)
C25 0.045(2) 0.061(2) 0.0473(17) 0.0122(15) 0.0234(15) 0.0135(17)
C26 0.051(2) 0.058(2) 0.0522(18) 0.0093(16) 0.0225(16) 0.0172(18)
C27 0.043(2) 0.070(3) 0.069(2) 0.0174(18) 0.0255(17) 0.0188(19)
C28 0.051(2) 0.061(2) 0.070(2) 0.0161(18) 0.0290(17) 0.0101(18)
C29 0.050(2) 0.053(2) 0.0581(19) 0.0107(16) 0.0266(16) 0.0136(18)
C30 0.047(2) 0.061(2) 0.0529(18) 0.0149(16) 0.0226(15) 0.0183(18)
C31 0.070(3) 0.052(2) 0.059(2) 0.0109(16) 0.0294(19) 0.0118(19)
C32 0.091(3) 0.071(3) 0.086(3) 0.029(2) 0.051(2) 0.024(2)
C33 0.122(4) 0.079(3) 0.080(3) 0.032(2) 0.054(3) 0.023(3)
C34 0.106(4) 0.083(3) 0.062(2) 0.025(2) 0.028(3) 0.018(3)
C35 0.078(3) 0.078(3) 0.063(2) 0.024(2) 0.022(2) 0.021(2)
C36 0.067(3) 0.056(2) 0.055(2) 0.0142(16) 0.0224(18) 0.0143(19)
C37 0.050(2) 0.064(2) 0.068(2) 0.0196(18) 0.0306(17) 0.0149(18)
C38 0.060(2) 0.065(3) 0.074(2) 0.0217(19) 0.0341(19) 0.017(2)
C39 0.083(3) 0.091(3) 0.146(4) 0.061(3) 0.077(3) 0.035(3)
C40 0.071(3) 0.076(3) 0.099(3) 0.038(2) 0.047(2) 0.016(2)
C41 0.067(3) 0.076(3) 0.078(2) 0.0281(19) 0.032(2) 0.038(2)
C42 0.064(2) 0.064(2) 0.077(2) 0.0165(18) 0.0302(19) 0.0243(19)
C43 0.070(3) 0.063(2) 0.088(2) 0.0279(19) 0.037(2) 0.030(2)
C44 0.074(3) 0.068(3) 0.091(3) 0.026(2) 0.043(2) 0.029(2)
C45 0.077(3) 0.085(3) 0.102(3) 0.037(2) 0.047(2) 0.041(2)
C46 0.089(3) 0.077(3) 0.103(3) 0.034(2) 0.055(2) 0.036(2)
C47 0.111(4) 0.130(4) 0.114(3) 0.037(3) 0.061(3) 0.073(3)
C48 0.132(4) 0.112(4) 0.135(4) 0.043(3) 0.089(3) 0.067(3)
C49 0.053(2) 0.057(2) 0.0540(18) 0.0098(16) 0.0295(16) 0.0107(18)
C049 0.083(3) 0.089(3) 0.083(2) 0.021(2) 0.045(2) 0.039(2)
C50 0.053(2) 0.058(2) 0.0571(19) 0.0109(17) 0.0244(17) 0.0059(18)
C51 0.067(2) 0.065(3) 0.070(2) 0.0126(18) 0.0412(19) 0.017(2)
C52 0.071(3) 0.067(3) 0.068(2) 0.0151(19) 0.0428(19) 0.011(2)
C53 0.059(2) 0.059(2) 0.063(2) 0.0144(17) 0.0319(18) 0.0114(19)
C54 0.055(2) 0.061(2) 0.068(2) 0.0133(18) 0.0336(18) 0.0148(18)
C55 0.058(2) 0.074(3) 0.0570(19) 0.0212(18) 0.0246(18) 0.014(2)
C56 0.078(3) 0.092(3) 0.075(2) 0.035(2) 0.040(2) 0.021(2)
C57 0.111(4) 0.107(4) 0.100(3) 0.055(3) 0.058(3) 0.028(3)
C58 0.124(4) 0.094(4) 0.113(3) 0.056(3) 0.064(3) 0.038(3)
C59 0.097(3) 0.076(3) 0.084(3) 0.032(2) 0.048(2) 0.032(2)
C60 0.061(2) 0.066(3) 0.0557(19) 0.0165(17) 0.0228(18) 0.016(2)
C61 0.064(2) 0.067(3) 0.074(2) 0.0187(19) 0.036(2) 0.015(2)
C62 0.069(3) 0.066(3) 0.070(2) 0.0220(19) 0.033(2) 0.011(2)
C63 0.086(3) 0.081(3) 0.093(3) 0.033(2) 0.057(3) 0.019(3)
C64 0.079(3) 0.091(4) 0.109(3) 0.047(3) 0.054(3) 0.020(3)
C65 0.061(2) 0.072(3) 0.071(2) 0.0165(18) 0.0299(19) 0.021(2)
C66 0.073(3) 0.067(2) 0.074(2) 0.0160(18) 0.037(2) 0.022(2)
C67 0.093(3) 0.076(3) 0.087(3) 0.028(2) 0.050(2) 0.035(2)
C68 0.123(4) 0.095(3) 0.097(3) 0.032(3) 0.057(3) 0.053(3)
C69 0.140(5) 0.120(4) 0.091(3) 0.016(3) 0.035(3) 0.080(4)
C70 0.154(6) 0.143(5) 0.125(4) 0.028(4) 0.046(4) 0.062(4)
C71 0.120(5) 0.162(6) 0.110(4) 0.017(3) 0.053(3) 0.061(4)
C72 0.150(6) 0.166(6) 0.173(6) 0.027(5) 0.102(5) 0.037(5)
C73 0.047(2) 0.059(2) 0.0568(18) 0.0140(16) 0.0247(16) 0.0128(17)
C74 0.049(2) 0.055(2) 0.0552(18) 0.0105(16) 0.0228(16) 0.0111(17)
C75 0.055(2) 0.069(3) 0.073(2) 0.0147(19) 0.0359(19) 0.0208(19)
C76 0.062(2) 0.065(2) 0.072(2) 0.0178(19) 0.0384(19) 0.009(2)
C77 0.051(2) 0.060(2) 0.067(2) 0.0171(17) 0.0308(18) 0.0129(18)
C78 0.052(2) 0.065(2) 0.064(2) 0.0182(18) 0.0281(17) 0.0195(18)
C79 0.062(2) 0.074(3) 0.079(2) 0.036(2) 0.033(2) 0.018(2)
C80 0.092(3) 0.094(4) 0.125(3) 0.061(3) 0.062(3) 0.035(3)
C81 0.116(4) 0.108(4) 0.166(5) 0.086(4) 0.074(4) 0.034(3)
C82 0.139(5) 0.086(4) 0.142(4) 0.060(3) 0.068(4) 0.041(4)
C83 0.095(3) 0.078(3) 0.097(3) 0.037(2) 0.040(3) 0.031(3)
C84 0.071(3) 0.063(3) 0.067(2) 0.0247(18) 0.027(2) 0.020(2)
C85 0.060(2) 0.066(2) 0.068(2) 0.0203(18) 0.0305(18) 0.0151(19)
C86 0.070(3) 0.068(3) 0.077(2) 0.025(2) 0.038(2) 0.013(2)
C87 0.112(4) 0.112(4) 0.178(5) 0.087(4) 0.106(4) 0.051(3)
C88 0.076(3) 0.072(3) 0.084(3) 0.028(2) 0.039(2) 0.005(2)
C89 0.063(2) 0.064(2) 0.069(2) 0.0104(18) 0.0243(18) 0.0250(19)
C90 0.074(3) 0.062(2) 0.074(2) 0.0120(18) 0.030(2) 0.027(2)
C91 0.077(3) 0.063(2) 0.076(2) 0.0181(18) 0.033(2) 0.029(2)
C92 0.089(3) 0.078(3) 0.082(3) 0.022(2) 0.042(2) 0.038(2)
C93 0.104(4) 0.106(4) 0.094(3) 0.028(2) 0.053(3) 0.050(3)
C94 0.138(5) 0.182(6) 0.117(4) 0.033(4) 0.072(4) 0.086(4)
C95 0.202(8) 0.240(9) 0.133(5) 0.068(5) 0.108(5) 0.130(7)
C96 0.288(12) 0.256(11) 0.59(2) 0.289(13) 0.339(14) 0.159(9)

loop_
_atom_type_symbol
_atom_type_description
_atom_type_scat_dispersion_real
_atom_type_scat_dispersion_imag
_atom_type_scat_source
C C 0.0181 0.0091 'International Tables Vol C Tables 4.2.6.8 and 6.1.1.4'
H H 0.0000 0.0000 'International Tables Vol C Tables 4.2.6.8 and 6.1.1.4'
N N 0.0311 0.0180 'International Tables Vol C Tables 4.2.6.8 and 6.1.1.4'
S S 0.1246 0.1234 'International Tables Vol C Tables 4.2.6.8 and 6.1.1.4'

loop_
_geom_angle_atom_site_label_1
_geom_angle_atom_site_label_2
_geom_angle_atom_site_label_3
_geom_angle
_geom_angle_site_symmetry_1
_geom_angle_site_symmetry_3
C7 S1 C1 99.59(16) . .
C31 S2 C25 98.62(17) . .
C55 S3 C49 100.60(17) . .
C79 S4 C73 99.91(18) . .
C2 N1 C12 121.8(3) . .
C2 N1 C17 118.6(3) . .
C12 N1 C17 118.3(3) . .
C26 N4 C36 119.0(3) . .
C26 N4 C41 119.7(3) . .
C36 N4 C41 119.0(3) . .
C50 N7 C60 123.3(3) . .
C50 N7 C65 118.8(3) . .
C60 N7 C65 117.7(3) . .
C74 N10 C84 122.1(3) . .
C74 N10 C89 118.5(3) . .
C84 N10 C89 118.7(3) . .
C6 C1 C2 120.9(3) . .
C6 C1 S1 118.9(2) . .
C2 C1 S1 119.8(2) . .
N1 C2 C3 122.4(3) . .
N1 C2 C1 121.5(3) . .
C3 C2 C1 116.2(3) . .
C4 C3 C2 122.6(3) . .
C4 C3 H3 118.7 . .
C2 C3 H3 118.7 . .
C3 C4 C5 121.0(3) . .
C3 C4 H4 119.5 . .
C5 C4 H4 119.5 . .
C6 C5 C4 116.8(3) . .
C6 C5 C13 117.0(3) . .
C4 C5 C13 126.1(3) . .
C1 C6 C5 122.3(3) . .
C1 C6 H6 118.9 . .
C5 C6 H6 118.9 . .
C8 C7 C12 120.4(3) . .
C8 C7 S1 118.2(3) . .
C12 C7 S1 121.1(3) . .
C9 C8 C7 121.3(4) . .
C9 C8 H8 119.3 . .
C7 C8 H8 119.3 . .
C10 C9 C8 118.4(4) . .
C10 C9 H9 120.8 . .
C8 C9 H9 120.8 . .
C9 C10 C11 121.3(4) . .
C9 C10 H10 119.4 . .
C11 C10 H10 119.4 . .
C10 C11 C12 120.8(4) . .
C10 C11 H11 119.6 . .
C12 C11 H11 119.6 . .
C11 C12 C7 117.7(3) . .
C11 C12 N1 121.2(3) . .
C7 C12 N1 121.1(3) . .
C14 C13 C5 132.2(3) . .
C14 C13 H13 113.9 . .
C5 C13 H13 113.9 . .
C13 C14 C15 125.2(4) . .
C13 C14 C16 119.9(4) . .
C15 C14 C16 114.9(3) . .
N2 C15 C14 178.0(5) . .
N3 C16 C14 179.4(5) . .
N1 C17 C18 115.6(2) . .
N1 C17 H17A 108.4 . .
C18 C17 H17A 108.4 . .
N1 C17 H17B 108.4 . .
C18 C17 H17B 108.4 . .
H17A C17 H17B 107.4 . .
C19 C18 C17 112.3(3) . .
C19 C18 H18A 109.1 . .
C17 C18 H18A 109.1 . .
C19 C18 H18B 109.1 . .
C17 C18 H18B 109.1 . .
H18A C18 H18B 107.9 . .
C20 C19 C18 113.8(3) . .
C20 C19 H19A 108.8 . .
C18 C19 H19A 108.8 . .
C20 C19 H19B 108.8 . .
C18 C19 H19B 108.8 . .
H19A C19 H19B 107.7 . .
C049 C20 C19 116.7(3) . .
C049 C20 H20A 108.1 . .
C19 C20 H20A 108.1 . .
C049 C20 H20B 108.1 . .
C19 C20 H20B 108.1 . .
H20A C20 H20B 107.3 . .
C23 C22 C049 117.7(4) . .
C23 C22 H22A 107.9 . .
C049 C22 H22A 107.9 . .
C23 C22 H22B 107.9 . .
C049 C22 H22B 107.9 . .
H22A C22 H22B 107.2 . .
C24 C23 C22 117.0(4) . .
C24 C23 H23A 108.0 . .
C22 C23 H23A 108.0 . .
C24 C23 H23B 108.0 . .
C22 C23 H23B 108.0 . .
H23A C23 H23B 107.3 . .
C23 C24 H24A 109.5 . .
C23 C24 H24B 109.5 . .
H24A C24 H24B 109.5 . .
C23 C24 H24C 109.5 . .
H24A C24 H24C 109.5 . .
H24B C24 H24C 109.5 . .
C30 C25 C26 120.6(3) . .
C30 C25 S2 119.6(3) . .
C26 C25 S2 119.5(3) . .
N4 C26 C27 122.4(3) . .
N4 C26 C25 120.5(3) . .
C27 C26 C25 117.0(3) . .
C28 C27 C26 122.3(3) . .
C28 C27 H27 118.9 . .
C26 C27 H27 118.9 . .
C27 C28 C29 120.9(3) . .
C27 C28 H28 119.6 . .
C29 C28 H28 119.6 . .
C30 C29 C28 116.9(3) . .
C30 C29 C37 117.8(3) . .
C28 C29 C37 125.3(3) . .
C25 C30 C29 122.3(3) . .
C25 C30 H30 118.9 . .
C29 C30 H30 118.9 . .
C32 C31 C36 120.4(4) . .
C32 C31 S2 119.3(3) . .
C36 C31 S2 120.3(3) . .
C31 C32 C33 120.8(4) . .
C31 C32 H32 119.6 . .
C33 C32 H32 119.6 . .
C34 C33 C32 119.0(4) . .
C34 C33 H33 120.5 . .
C32 C33 H33 120.5 . .
C35 C34 C33 121.0(4) . .
C35 C34 H34 119.5 . .
C33 C34 H34 119.5 . .
C34 C35 C36 120.6(4) . .
C34 C35 H35 119.7 . .
C36 C35 H35 119.7 . .
C31 C36 C35 118.1(4) . .
C31 C36 N4 120.2(3) . .
C35 C36 N4 121.7(4) . .
C38 C37 C29 131.9(3) . .
C38 C37 H37 114.0 . .
C29 C37 H37 114.0 . .
C37 C38 C39 124.9(4) . .
C37 C38 C40 120.6(4) . .
C39 C38 C40 114.5(4) . .
N5 C39 C38 178.3(5) . .
N6 C40 C38 179.6(5) . .
N4 C41 C42 113.7(3) . .
N4 C41 H41A 108.8 . .
C42 C41 H41A 108.8 . .
N4 C41 H41B 108.8 . .
C42 C41 H41B 108.8 . .
H41A C41 H41B 107.7 . .
C41 C42 C43 111.6(3) . .
C41 C42 H42A 109.3 . .
C43 C42 H42A 109.3 . .
C41 C42 H42B 109.3 . .
C43 C42 H42B 109.3 . .
H42A C42 H42B 108.0 . .
C44 C43 C42 114.6(3) . .
C44 C43 H43A 108.6 . .
C42 C43 H43A 108.6 . .
C44 C43 H43B 108.6 . .
C42 C43 H43B 108.6 . .
H43A C43 H43B 107.6 . .
C45 C44 C43 115.6(3) . .
C45 C44 H44A 108.4 . .
C43 C44 H44A 108.4 . .
C45 C44 H44B 108.4 . .
C43 C44 H44B 108.4 . .
H44A C44 H44B 107.4 . .
C46 C45 C44 115.4(3) . .
C46 C45 H45A 108.4 . .
C44 C45 H45A 108.4 . .
C46 C45 H45B 108.4 . .
C44 C45 H45B 108.4 . .
H45A C45 H45B 107.5 . .
C47 C46 C45 116.6(3) . .
C47 C46 H46A 108.1 . .
C45 C46 H46A 108.1 . .
C47 C46 H46B 108.1 . .
C45 C46 H46B 108.1 . .
H46A C46 H46B 107.3 . .
C46 C47 C48 116.4(4) . .
C46 C47 H47A 108.2 . .
C48 C47 H47A 108.2 . .
C46 C47 H47B 108.2 . .
C48 C47 H47B 108.2 . .
H47A C47 H47B 107.3 . .
C47 C48 H48A 109.5 . .
C47 C48 H48B 109.5 . .
H48A C48 H48B 109.5 . .
C47 C48 H48C 109.5 . .
H48A C48 H48C 109.5 . .
H48B C48 H48C 109.5 . .
C54 C49 C50 120.6(3) . .
C54 C49 S3 117.8(3) . .
C50 C49 S3 121.2(3) . .
C20 C049 C22 116.1(3) . .
C20 C049 H04A 108.3 . .
C22 C049 H04A 108.3 . .
C20 C049 H04B 108.3 . .
C22 C049 H04B 108.3 . .
H04A C049 H04B 107.4 . .
N7 C50 C51 121.4(3) . .
N7 C50 C49 122.4(3) . .
C51 C50 C49 116.2(3) . .
C52 C51 C50 122.6(4) . .
C52 C51 H51 118.7 . .
C50 C51 H51 118.7 . .
C51 C52 C53 121.3(4) . .
C51 C52 H52 119.4 . .
C53 C52 H52 119.4 . .
C52 C53 C54 116.4(4) . .
C52 C53 C61 124.8(3) . .
C54 C53 C61 118.7(3) . .
C49 C54 C53 122.7(3) . .
C49 C54 H54 118.6 . .
C53 C54 H54 118.6 . .
C56 C55 C60 120.2(4) . .
C56 C55 S3 117.4(3) . .
C60 C55 S3 122.4(3) . .
C57 C56 C55 121.9(4) . .
C57 C56 H56 119.0 . .
C55 C56 H56 119.0 . .
C56 C57 C58 118.2(4) . .
C56 C57 H57 120.9 . .
C58 C57 H57 120.9 . .
C59 C58 C57 121.1(5) . .
C59 C58 H58 119.4 . .
C57 C58 H58 119.4 . .
C58 C59 C60 121.6(4) . .
C58 C59 H59 119.2 . .
C60 C59 H59 119.2 . .
C59 C60 C55 117.0(4) . .
C59 C60 N7 121.5(4) . .
C55 C60 N7 121.5(3) . .
C62 C61 C53 130.5(4) . .
C62 C61 H61 114.7 . .
C53 C61 H61 114.7 . .
C61 C62 C63 125.8(4) . .
C61 C62 C64 119.5(4) . .
C63 C62 C64 114.7(4) . .
N8 C63 C62 177.6(5) . .
N9 C64 C62 178.5(5) . .
N7 C65 C66 116.6(3) . .
N7 C65 H65A 108.1 . .
C66 C65 H65A 108.1 . .
N7 C65 H65B 108.1 . .
C66 C65 H65B 108.1 . .
H65A C65 H65B 107.3 . .
C65 C66 C67 110.3(3) . .
C65 C66 H66A 109.6 . .
C67 C66 H66A 109.6 . .
C65 C66 H66B 109.6 . .
C67 C66 H66B 109.6 . .
H66A C66 H66B 108.1 . .
C68 C67 C66 116.6(3) . .
C68 C67 H67A 108.1 . .
C66 C67 H67A 108.1 . .
C68 C67 H67B 108.1 . .
C66 C67 H67B 108.1 . .
H67A C67 H67B 107.3 . .
C67 C68 C69 113.5(4) . .
C67 C68 H68A 108.9 . .
C69 C68 H68A 108.9 . .
C67 C68 H68B 108.9 . .
C69 C68 H68B 108.9 . .
H68A C68 H68B 107.7 . .
C70 C69 C68 115.9(4) . .
C70 C69 H69A 108.3 . .
C68 C69 H69A 108.3 . .
C70 C69 H69B 108.3 . .
C68 C69 H69B 108.3 . .
H69A C69 H69B 107.4 . .
C69 C70 C71 114.0(5) . .
C69 C70 H70A 108.7 . .
C71 C70 H70A 108.7 . .
C69 C70 H70B 108.7 . .
C71 C70 H70B 108.7 . .
H70A C70 H70B 107.6 . .
C72 C71 C70 118.1(6) . .
C72 C71 H71A 107.8 . .
C70 C71 H71A 107.8 . .
C72 C71 H71B 107.8 . .
C70 C71 H71B 107.8 . .
H71A C71 H71B 107.1 . .
C71 C72 H72A 109.5 . .
C71 C72 H72B 109.5 . .
H72A C72 H72B 109.5 . .
C71 C72 H72C 109.5 . .
H72A C72 H72C 109.5 . .
H72B C72 H72C 109.5 . .
C78 C73 C74 120.9(3) . .
C78 C73 S4 118.1(3) . .
C74 C73 S4 120.6(3) . .
N10 C74 C73 122.1(3) . .
N10 C74 C75 121.2(3) . .
C73 C74 C75 116.6(3) . .
C76 C75 C74 122.0(4) . .
C76 C75 H75 119.0 . .
C74 C75 H75 119.0 . .
C75 C76 C77 121.5(4) . .
C75 C76 H76 119.2 . .
C77 C76 H76 119.2 . .
C78 C77 C76 116.4(3) . .
C78 C77 C85 118.5(3) . .
C76 C77 C85 125.0(3) . .
C73 C78 C77 122.3(3) . .
C73 C78 H78 118.9 . .
C77 C78 H78 118.9 . .
C80 C79 C84 120.2(4) . .
C80 C79 S4 117.7(3) . .
C84 C79 S4 122.0(3) . .
C81 C80 C79 121.9(5) . .
C81 C80 H80 119.0 . .
C79 C80 H80 119.0 . .
C80 C81 C82 118.2(5) . .
C80 C81 H81 120.9 . .
C82 C81 H81 120.9 . .
C81 C82 C83 121.1(5) . .
C81 C82 H82 119.4 . .
C83 C82 H82 119.4 . .
C82 C83 C84 120.7(5) . .
C82 C83 H83 119.6 . .
C84 C83 H83 119.6 . .
C79 C84 C83 117.8(4) . .
C79 C84 N10 121.8(3) . .
C83 C84 N10 120.4(4) . .
C86 C85 C77 131.2(4) . .
C86 C85 H85 114.4 . .
C77 C85 H85 114.4 . .
C85 C86 C87 124.7(4) . .
C85 C86 C88 121.1(4) . .
C87 C86 C88 114.1(4) . .
N11 C87 C86 177.8(6) . .
N12 C88 C86 179.1(5) . .
N10 C89 C90 115.9(3) . .
N10 C89 H89A 108.3 . .
C90 C89 H89A 108.3 . .
N10 C89 H89B 108.3 . .
C90 C89 H89B 108.3 . .
H89A C89 H89B 107.4 . .
C89 C90 C91 111.8(3) . .
C89 C90 H90A 109.3 . .
C91 C90 H90A 109.3 . .
C89 C90 H90B 109.3 . .
C91 C90 H90B 109.3 . .
H90A C90 H90B 107.9 . .
C92 C91 C90 115.7(3) . .
C92 C91 H91A 108.4 . .
C90 C91 H91A 108.4 . .
C92 C91 H91B 108.4 . .
C90 C91 H91B 108.4 . .
H91A C91 H91B 107.4 . .
C91 C92 C93 115.8(3) . .
C91 C92 H92A 108.3 . .
C93 C92 H92A 108.3 . .
C91 C92 H92B 108.3 . .
C93 C92 H92B 108.3 . .
H92A C92 H92B 107.4 . .
C94 C93 C92 116.7(4) . .
C94 C93 H93A 108.1 . .
C92 C93 H93A 108.1 . .
C94 C93 H93B 108.1 . .
C92 C93 H93B 108.1 . .
H93A C93 H93B 107.3 . .
C93 C94 C95 116.9(5) . .
C93 C94 H94A 108.1 . .
C95 C94 H94A 108.1 . .
C93 C94 H94B 108.1 . .
C95 C94 H94B 108.1 . .
H94A C94 H94B 107.3 . .
C96 C95 C94 119.2(8) . .
C96 C95 H95A 107.5 . .
C94 C95 H95A 107.5 . .
C96 C95 H95B 107.5 . .
C94 C95 H95B 107.5 . .
H95A C95 H95B 107.0 . .
C95 C96 H96A 109.5 . .
C95 C96 H96B 109.5 . .
H96A C96 H96B 109.5 . .
C95 C96 H96C 109.5 . .
H96A C96 H96C 109.5 . .
H96B C96 H96C 109.5 . .

loop_
_geom_bond_atom_site_label_1
_geom_bond_atom_site_label_2
_geom_bond_distance
_geom_bond_site_symmetry_2
S1 C7 1.750(4) .
S1 C1 1.757(3) .
S2 C31 1.755(4) .
S2 C25 1.763(3) .
S3 C55 1.749(4) .
S3 C49 1.754(3) .
S4 C79 1.745(4) .
S4 C73 1.757(3) .
N1 C2 1.389(4) .
N1 C12 1.418(4) .
N1 C17 1.474(4) .
N2 C15 1.131(5) .
N3 C16 1.137(5) .
N4 C26 1.388(4) .
N4 C36 1.426(4) .
N4 C41 1.464(4) .
N5 C39 1.131(5) .
N6 C40 1.134(5) .
N7 C50 1.379(4) .
N7 C60 1.412(4) .
N7 C65 1.466(4) .
N8 C63 1.123(5) .
N9 C64 1.142(5) .
N10 C74 1.389(4) .
N10 C84 1.413(5) .
N10 C89 1.465(4) .
N11 C87 1.135(6) .
N12 C88 1.136(5) .
C1 C6 1.370(4) .
C1 C2 1.412(4) .
C2 C3 1.399(4) .
C3 C4 1.366(4) .
C3 H3 0.9300 .
C4 C5 1.402(4) .
C4 H4 0.9300 .
C5 C6 1.394(4) .
C5 C13 1.432(4) .
C6 H6 0.9300 .
C7 C8 1.381(5) .
C7 C12 1.391(4) .
C8 C9 1.374(5) .
C8 H8 0.9300 .
C9 C10 1.368(6) .
C9 H9 0.9300 .
C10 C11 1.378(5) .
C10 H10 0.9300 .
C11 C12 1.390(4) .
C11 H11 0.9300 .
C13 C14 1.360(5) .
C13 H13 0.9300 .
C14 C15 1.423(6) .
C14 C16 1.428(6) .
C17 C18 1.523(4) .
C17 H17A 0.9700 .
C17 H17B 0.9700 .
C18 C19 1.510(4) .
C18 H18A 0.9700 .
C18 H18B 0.9700 .
C19 C20 1.504(4) .
C19 H19A 0.9700 .
C19 H19B 0.9700 .
C20 C049 1.490(5) .
C20 H20A 0.9700 .
C20 H20B 0.9700 .
C22 C23 1.471(6) .
C22 C049 1.499(5) .
C22 H22A 0.9700 .
C22 H22B 0.9700 .
C23 C24 1.464(6) .
C23 H23A 0.9700 .
C23 H23B 0.9700 .
C24 H24A 0.9600 .
C24 H24B 0.9600 .
C24 H24C 0.9600 .
C25 C30 1.373(4) .
C25 C26 1.407(4) .
C26 C27 1.394(5) .
C27 C28 1.364(5) .
C27 H27 0.9300 .
C28 C29 1.408(5) .
C28 H28 0.9300 .
C29 C30 1.392(4) .
C29 C37 1.429(5) .
C30 H30 0.9300 .
C31 C32 1.380(5) .
C31 C36 1.390(5) .
C32 C33 1.384(5) .
C32 H32 0.9300 .
C33 C34 1.371(6) .
C33 H33 0.9300 .
C34 C35 1.369(5) .
C34 H34 0.9300 .
C35 C36 1.403(5) .
C35 H35 0.9300 .
C37 C38 1.357(5) .
C37 H37 0.9300 .
C38 C39 1.416(6) .
C38 C40 1.435(6) .
C41 C42 1.510(4) .
C41 H41A 0.9700 .
C41 H41B 0.9700 .
C42 C43 1.516(5) .
C42 H42A 0.9700 .
C42 H42B 0.9700 .
C43 C44 1.505(5) .
C43 H43A 0.9700 .
C43 H43B 0.9700 .
C44 C45 1.504(5) .
C44 H44A 0.9700 .
C44 H44B 0.9700 .
C45 C46 1.501(5) .
C45 H45A 0.9700 .
C45 H45B 0.9700 .
C46 C47 1.485(5) .
C46 H46A 0.9700 .
C46 H46B 0.9700 .
C47 C48 1.494(5) .
C47 H47A 0.9700 .
C47 H47B 0.9700 .
C48 H48A 0.9600 .
C48 H48B 0.9600 .
C48 H48C 0.9600 .
C49 C54 1.369(4) .
C49 C50 1.414(5) .
C049 H04A 0.9700 .
C049 H04B 0.9700 .
C50 C51 1.406(5) .
C51 C52 1.362(5) .
C51 H51 0.9300 .
C52 C53 1.400(5) .
C52 H52 0.9300 .
C53 C54 1.402(4) .
C53 C61 1.440(5) .
C54 H54 0.9300 .
C55 C56 1.379(5) .
C55 C60 1.403(5) .
C56 C57 1.364(5) .
C56 H56 0.9300 .
C57 C58 1.375(6) .
C57 H57 0.9300 .
C58 C59 1.367(5) .
C58 H58 0.9300 .
C59 C60 1.388(5) .
C59 H59 0.9300 .
C61 C62 1.352(5) .
C61 H61 0.9300 .
C62 C63 1.423(6) .
C62 C64 1.425(6) .
C65 C66 1.520(4) .
C65 H65A 0.9700 .
C65 H65B 0.9700 .
C66 C67 1.527(5) .
C66 H66A 0.9700 .
C66 H66B 0.9700 .
C67 C68 1.478(5) .
C67 H67A 0.9700 .
C67 H67B 0.9700 .
C68 C69 1.552(6) .
C68 H68A 0.9700 .
C68 H68B 0.9700 .
C69 C70 1.408(6) .
C69 H69A 0.9700 .
C69 H69B 0.9700 .
C70 C71 1.517(7) .
C70 H70A 0.9700 .
C70 H70B 0.9700 .
C71 C72 1.484(7) .
C71 H71A 0.9700 .
C71 H71B 0.9700 .
C72 H72A 0.9600 .
C72 H72B 0.9600 .
C72 H72C 0.9600 .
C73 C78 1.374(4) .
C73 C74 1.404(4) .
C74 C75 1.407(5) .
C75 C76 1.364(5) .
C75 H75 0.9300 .
C76 C77 1.408(5) .
C76 H76 0.9300 .
C77 C78 1.400(4) .
C77 C85 1.433(5) .
C78 H78 0.9300 .
C79 C80 1.379(5) .
C79 C84 1.390(5) .
C80 C81 1.371(6) .
C80 H80 0.9300 .
C81 C82 1.372(7) .
C81 H81 0.9300 .
C82 C83 1.382(6) .
C82 H82 0.9300 .
C83 C84 1.392(5) .
C83 H83 0.9300 .
C85 C86 1.351(5) .
C85 H85 0.9300 .
C86 C87 1.410(6) .
C86 C88 1.431(6) .
C89 C90 1.513(4) .
C89 H89A 0.9700 .
C89 H89B 0.9700 .
C90 C91 1.516(5) .
C90 H90A 0.9700 .
C90 H90B 0.9700 .
C91 C92 1.483(5) .
C91 H91A 0.9700 .
C91 H91B 0.9700 .
C92 C93 1.496(5) .
C92 H92A 0.9700 .
C92 H92B 0.9700 .
C93 C94 1.479(6) .
C93 H93A 0.9700 .
C93 H93B 0.9700 .
C94 C95 1.513(7) .
C94 H94A 0.9700 .
C94 H94B 0.9700 .
C95 C96 1.246(9) .
C95 H95A 0.9700 .
C95 H95B 0.9700 .
C96 H96A 0.9600 .
C96 H96B 0.9600 .
C96 H96C 0.9600 .

loop_
_geom_hbond_atom_site_label_D
_geom_hbond_atom_site_label_H
_geom_hbond_atom_site_label_A
_geom_hbond_distance_DH
_geom_hbond_distance_HA
_geom_hbond_distance_DA
_geom_hbond_angle_DHA
_geom_hbond_site_symmetry_A
C3 H3 N5 0.93 2.46 3.300(6) 150.0 2_666
C27 H27 N2 0.93 2.56 3.408(6) 152.7 2_666
C51 H51 N11 0.93 2.60 3.379(6) 142.0 2_666
C75 H75 N8 0.93 2.60 3.427(6) 148.9 2_666

loop_
_geom_torsion_atom_site_label_1
_geom_torsion_atom_site_label_2
_geom_torsion_atom_site_label_3
_geom_torsion_atom_site_label_4
_geom_torsion
_geom_torsion_site_symmetry_1
_geom_torsion_site_symmetry_2
_geom_torsion_site_symmetry_3
_geom_torsion_site_symmetry_4
C7 S1 C1 C6 -152.3(2) . . . .
C7 S1 C1 C2 34.4(3) . . . .
C12 N1 C2 C3 157.0(3) . . . .
C17 N1 C2 C3 -10.1(4) . . . .
C12 N1 C2 C1 -23.8(4) . . . .
C17 N1 C2 C1 169.1(2) . . . .
C6 C1 C2 N1 175.2(3) . . . .
S1 C1 C2 N1 -11.7(4) . . . .
C6 C1 C2 C3 -5.6(4) . . . .
S1 C1 C2 C3 167.6(2) . . . .
N1 C2 C3 C4 -177.5(3) . . . .
C1 C2 C3 C4 3.2(4) . . . .
C2 C3 C4 C5 0.8(5) . . . .
C3 C4 C5 C6 -2.6(4) . . . .
C3 C4 C5 C13 176.9(3) . . . .
C2 C1 C6 C5 4.0(4) . . . .
S1 C1 C6 C5 -169.2(2) . . . .
C4 C5 C6 C1 0.3(4) . . . .
C13 C5 C6 C1 -179.4(3) . . . .
C1 S1 C7 C8 155.2(3) . . . .
C1 S1 C7 C12 -31.2(3) . . . .
C12 C7 C8 C9 -1.1(6) . . . .
S1 C7 C8 C9 172.5(3) . . . .
C7 C8 C9 C10 1.4(6) . . . .
C8 C9 C10 C11 -0.1(7) . . . .
C9 C10 C11 C12 -1.5(6) . . . .
C10 C11 C12 C7 1.7(5) . . . .
C10 C11 C12 N1 -177.1(3) . . . .
C8 C7 C12 C11 -0.5(5) . . . .
S1 C7 C12 C11 -173.9(2) . . . .
C8 C7 C12 N1 178.4(3) . . . .
S1 C7 C12 N1 4.9(4) . . . .
C2 N1 C12 C11 -153.5(3) . . . .
C17 N1 C12 C11 13.6(4) . . . .
C2 N1 C12 C7 27.6(4) . . . .
C17 N1 C12 C7 -165.2(3) . . . .
C6 C5 C13 C14 179.4(3) . . . .
C4 C5 C13 C14 -0.1(6) . . . .
C5 C13 C14 C15 1.4(6) . . . .
C5 C13 C14 C16 -178.9(4) . . . .
C13 C14 C15 N2 -165(16) . . . .
C16 C14 C15 N2 16(16) . . . .
C13 C14 C16 N3 -7(85) . . . .
C15 C14 C16 N3 172(100) . . . .
C2 N1 C17 C18 82.2(4) . . . .
C12 N1 C17 C18 -85.4(3) . . . .
N1 C17 C18 C19 175.2(3) . . . .
C17 C18 C19 C20 176.0(3) . . . .
C18 C19 C20 C049 -178.6(3) . . . .
C049 C22 C23 C24 177.0(5) . . . .
C31 S2 C25 C30 149.5(3) . . . .
C31 S2 C25 C26 -36.7(3) . . . .
C36 N4 C26 C27 -146.0(3) . . . .
C41 N4 C26 C27 16.9(4) . . . .
C36 N4 C26 C25 34.4(4) . . . .
C41 N4 C26 C25 -162.7(3) . . . .
C30 C25 C26 N4 -178.0(3) . . . .
S2 C25 C26 N4 8.3(4) . . . .
C30 C25 C26 C27 2.4(4) . . . .
S2 C25 C26 C27 -171.3(2) . . . .
N4 C26 C27 C28 -178.9(3) . . . .
C25 C26 C27 C28 0.7(5) . . . .
C26 C27 C28 C29 -2.6(5) . . . .
C27 C28 C29 C30 1.5(5) . . . .
C27 C28 C29 C37 -178.5(3) . . . .
C26 C25 C30 C29 -3.6(5) . . . .
S2 C25 C30 C29 170.1(2) . . . .
C28 C29 C30 C25 1.6(4) . . . .
C37 C29 C30 C25 -178.4(3) . . . .
C25 S2 C31 C32 -150.3(3) . . . .
C25 S2 C31 C36 32.2(3) . . . .
C36 C31 C32 C33 1.4(5) . . . .
S2 C31 C32 C33 -176.1(3) . . . .
C31 C32 C33 C34 -3.2(6) . . . .
C32 C33 C34 C35 1.8(6) . . . .
C33 C34 C35 C36 1.6(6) . . . .
C32 C31 C36 C35 1.9(5) . . . .
S2 C31 C36 C35 179.4(2) . . . .
C32 C31 C36 N4 -177.0(3) . . . .
S2 C31 C36 N4 0.5(4) . . . .
C34 C35 C36 C31 -3.4(5) . . . .
C34 C35 C36 N4 175.5(3) . . . .
C26 N4 C36 C31 -39.5(4) . . . .
C41 N4 C36 C31 157.5(3) . . . .
C26 N4 C36 C35 141.7(3) . . . .
C41 N4 C36 C35 -21.4(5) . . . .
C30 C29 C37 C38 175.2(3) . . . .
C28 C29 C37 C38 -4.8(6) . . . .
C29 C37 C38 C39 -2.4(6) . . . .
C29 C37 C38 C40 178.6(3) . . . .
C37 C38 C39 N5 -161(24) . . . .
C40 C38 C39 N5 18(24) . . . .
C37 C38 C40 N6 -69(72) . . . .
C39 C38 C40 N6 112(72) . . . .
C26 N4 C41 C42 64.5(4) . . . .
C36 N4 C41 C42 -132.6(3) . . . .
N4 C41 C42 C43 175.5(3) . . . .
C41 C42 C43 C44 178.7(3) . . . .
C42 C43 C44 C45 179.3(3) . . . .
C43 C44 C45 C46 179.0(3) . . . .
C44 C45 C46 C47 179.9(4) . . . .
C45 C46 C47 C48 -177.7(4) . . . .
C55 S3 C49 C54 -160.2(3) . . . .
C55 S3 C49 C50 27.3(3) . . . .
C19 C20 C049 C22 177.4(4) . . . .
C23 C22 C049 C20 -176.0(4) . . . .
C60 N7 C50 C51 163.4(3) . . . .
C65 N7 C50 C51 -10.9(4) . . . .
C60 N7 C50 C49 -16.5(5) . . . .
C65 N7 C50 C49 169.2(3) . . . .
C54 C49 C50 N7 176.2(3) . . . .
S3 C49 C50 N7 -11.5(4) . . . .
C54 C49 C50 C51 -3.7(5) . . . .
S3 C49 C50 C51 168.6(2) . . . .
N7 C50 C51 C52 -179.4(3) . . . .
C49 C50 C51 C52 0.5(5) . . . .
C50 C51 C52 C53 2.1(5) . . . .
C51 C52 C53 C54 -1.4(5) . . . .
C51 C52 C53 C61 178.7(3) . . . .
C50 C49 C54 C53 4.5(5) . . . .
S3 C49 C54 C53 -168.0(2) . . . .
C52 C53 C54 C49 -1.9(5) . . . .
C61 C53 C54 C49 177.9(3) . . . .
C49 S3 C55 C56 160.0(3) . . . .
C49 S3 C55 C60 -22.9(3) . . . .
C60 C55 C56 C57 -0.4(6) . . . .
S3 C55 C56 C57 176.7(3) . . . .
C55 C56 C57 C58 0.5(6) . . . .
C56 C57 C58 C59 0.8(7) . . . .
C57 C58 C59 C60 -2.2(7) . . . .
C58 C59 C60 C55 2.2(5) . . . .
C58 C59 C60 N7 -177.9(4) . . . .
C56 C55 C60 C59 -0.9(5) . . . .
S3 C55 C60 C59 -177.9(3) . . . .
C56 C55 C60 N7 179.2(3) . . . .
S3 C55 C60 N7 2.2(4) . . . .
C50 N7 C60 C59 -158.4(3) . . . .
C65 N7 C60 C59 15.9(4) . . . .
C50 N7 C60 C55 21.5(5) . . . .
C65 N7 C60 C55 -164.2(3) . . . .
C52 C53 C61 C62 12.4(6) . . . .
C54 C53 C61 C62 -167.4(3) . . . .
C53 C61 C62 C63 2.3(6) . . . .
C53 C61 C62 C64 -178.4(4) . . . .
C61 C62 C63 N8 176(100) . . . .
C64 C62 C63 N8 -3(13) . . . .
C61 C62 C64 N9 136(20) . . . .
C63 C62 C64 N9 -44(20) . . . .
C50 N7 C65 C66 84.4(4) . . . .
C60 N7 C65 C66 -90.2(4) . . . .
N7 C65 C66 C67 178.9(3) . . . .
C65 C66 C67 C68 168.4(4) . . . .
C66 C67 C68 C69 -173.6(4) . . . .
C67 C68 C69 C70 179.1(5) . . . .
C68 C69 C70 C71 -179.1(5) . . . .
C69 C70 C71 C72 71.5(7) . . . .
C79 S4 C73 C78 -155.4(3) . . . .
C79 S4 C73 C74 31.6(3) . . . .
C84 N10 C74 C73 -17.7(4) . . . .
C89 N10 C74 C73 172.3(3) . . . .
C84 N10 C74 C75 161.9(3) . . . .
C89 N10 C74 C75 -8.1(4) . . . .
C78 C73 C74 N10 173.2(3) . . . .
S4 C73 C74 N10 -14.0(4) . . . .
C78 C73 C74 C75 -6.4(4) . . . .
S4 C73 C74 C75 166.4(2) . . . .
N10 C74 C75 C76 -175.7(3) . . . .
C73 C74 C75 C76 3.9(5) . . . .
C74 C75 C76 C77 0.8(5) . . . .
C75 C76 C77 C78 -3.0(5) . . . .
C75 C76 C77 C85 174.3(3) . . . .
C74 C73 C78 C77 4.4(5) . . . .
S4 C73 C78 C77 -168.6(2) . . . .
C76 C77 C78 C73 0.4(5) . . . .
C85 C77 C78 C73 -177.0(3) . . . .
C73 S4 C79 C80 156.8(3) . . . .
C73 S4 C79 C84 -25.9(3) . . . .
C84 C79 C80 C81 -1.5(6) . . . .
S4 C79 C80 C81 175.9(4) . . . .
C79 C80 C81 C82 2.2(7) . . . .
C80 C81 C82 C83 -1.1(8) . . . .
C81 C82 C83 C84 -0.7(7) . . . .
C80 C79 C84 C83 -0.3(5) . . . .
S4 C79 C84 C83 -177.6(3) . . . .
C80 C79 C84 N10 179.4(3) . . . .
S4 C79 C84 N10 2.1(5) . . . .
C82 C83 C84 C79 1.4(6) . . . .
C82 C83 C84 N10 -178.3(4) . . . .
C74 N10 C84 C79 24.2(5) . . . .
C89 N10 C84 C79 -165.8(3) . . . .
C74 N10 C84 C83 -156.1(3) . . . .
C89 N10 C84 C83 13.9(4) . . . .
C78 C77 C85 C86 -173.5(3) . . . .
C76 C77 C85 C86 9.3(6) . . . .
C77 C85 C86 C87 3.6(7) . . . .
C77 C85 C86 C88 -177.2(3) . . . .
C85 C86 C87 N11 131(16) . . . .
C88 C86 C87 N11 -48(17) . . . .
C85 C86 C88 N12 150(38) . . . .
C87 C86 C88 N12 -31(38) . . . .
C74 N10 C89 C90 82.6(4) . . . .
C84 N10 C89 C90 -87.8(4) . . . .
N10 C89 C90 C91 178.5(3) . . . .
C89 C90 C91 C92 171.3(3) . . . .
C90 C91 C92 C93 -179.3(4) . . . .
C91 C92 C93 C94 -179.6(4) . . . .
C92 C93 C94 C95 179.9(6) . . . .
C93 C94 C95 C96 93.0(10) . . . .
